data_4069074
loop_
_publ_author_name
'Tang, Christina Y.'
'Smith, William'
'Vidovic, Dragoslav'
'Thompson, Amber L.'
'Chaplin, Adrian B.'
'Aldridge, Simon'

_publ_section_title
;
 Sterically Encumbered Iridium Bis(N-heterocyclic carbene) Systems:
 Multiple C&#x2212;H Activation Processes and Isomeric Normal/Abnormal
 Carbene Complexes
;
_journal_issue 10
_journal_name_full Organometallics
_journal_page_first 3059
_journal_paper_doi 10.1021/om9000082
_journal_volume 28
_journal_year 2009
_chemical_absolute_configuration ad
_chemical_formula_moiety 'C54 H74 Cl Ir N4, C4 H10 O'
_chemical_formula_sum 'C58 H84 Cl Ir N4 O'
_chemical_formula_weight 1081.00
_chemical_melting_point ?
_space_group_IT_number 19
_symmetry_cell_setting orthorhombic
_symmetry_space_group_name_Hall 'P 2ac 2ab'
_symmetry_space_group_name_H-M 'P 21 21 21'
_atom_sites_solution_hydrogens geom
_atom_sites_solution_primary direct
_audit_creation_date 08-05-13
_audit_creation_method CRYSTALS_ver_12.85
_cell_angle_alpha 90
_cell_angle_beta 90
_cell_angle_gamma 90
_cell_formula_units_Z 4
_cell_length_a 12.89450(10)
_cell_length_b 20.4003(2)
_cell_length_c 21.2730(2)
_cell_measurement_reflns_used 177065
_cell_measurement_temperature 150
_cell_measurement_theta_max 27
_cell_measurement_theta_min 5
_cell_volume 5595.90(9)
_computing_cell_refinement 'DENZO/SCALEPACK (Otwinowski & Minor, 1997)'
_computing_data_collection 'COLLECT (Nonius, 1997-2001).'
_computing_data_reduction 'DENZO/SCALEPACK (Otwinowski & Minor, 1997)'
_computing_molecular_graphics 'CAMERON (Watkin et al., 1996)'
_computing_publication_material 'CRYSTALS (Betteridge et al., 2003)'
_computing_structure_refinement 'CRYSTALS (Betteridge et al., 2003)'
_computing_structure_solution 'SIR92 (Altomare et al., 1994)'
_diffrn_ambient_temperature 150
_diffrn_measured_fraction_theta_full 0.991
_diffrn_measured_fraction_theta_max 0.990
_diffrn_measurement_device 'Nonius KappaCCD'
_diffrn_measurement_device_type Area
_diffrn_measurement_method \w
_diffrn_radiation_monochromator graphite
_diffrn_radiation_type 'Mo K\a'
_diffrn_radiation_wavelength 0.71073
_diffrn_reflns_av_R_equivalents 0.078
_diffrn_reflns_limit_h_max 16
_diffrn_reflns_limit_h_min -16
_diffrn_reflns_limit_k_max 26
_diffrn_reflns_limit_k_min -26
_diffrn_reflns_limit_l_max 27
_diffrn_reflns_limit_l_min -27
_diffrn_reflns_number 92219
_diffrn_reflns_theta_full 26.943
_diffrn_reflns_theta_max 27.492
_diffrn_reflns_theta_min 5.116
_diffrn_standards_number 0
_exptl_absorpt_coefficient_mu 2.474
_exptl_absorpt_correction_T_max 0.88
_exptl_absorpt_correction_T_min 0.72
_exptl_absorpt_correction_type multi-scan
_exptl_absorpt_process_details 'DENZO/SCALEPACK (Otwinowski & Minor, 1997)'
_exptl_crystal_colour clear_intense_purple
_exptl_crystal_density_diffrn 1.283
_exptl_crystal_density_meas ?
_exptl_crystal_density_method 'not measured'
_exptl_crystal_description plate
_exptl_crystal_F_000 2248
_exptl_crystal_size_max 0.16
_exptl_crystal_size_mid 0.15
_exptl_crystal_size_min 0.05
_refine_diff_density_max 8.76
_refine_diff_density_min -2.33
_refine_ls_abs_structure_details 'Flack (1983), 0 Friedel-pairs'
_refine_ls_abs_structure_Flack 0.022(9)
_refine_ls_extinction_method None
_refine_ls_goodness_of_fit_ref 1.1832
_refine_ls_hydrogen_treatment constr
_refine_ls_matrix_type full
_refine_ls_number_parameters 597
_refine_ls_number_reflns 11024
_refine_ls_number_restraints 15
_refine_ls_R_factor_all 0.0553
_refine_ls_R_factor_gt 0.0488
_refine_ls_shift/su_max 0.002721
_refine_ls_structure_factor_coef F
_refine_ls_weighting_details
;
 Method, part 1, Chebychev polynomial, (Watkin, 1994, Prince, 1982) 
 [weight] = 1.0/[A~0~*T~0~(x)+A~1~*T~1~(x) ... +A~n-1~]*T~n-1~(x)] 
 where A~i~ are the Chebychev coefficients listed below and x= Fcalc/Fmax 
 Method = Robust Weighting (Prince, 1982) 
 W = [weight] * [1-(deltaF/6*sigmaF)^2^]^2^ 
 A~i~ are: 
 0.773 0.812 0.465 0.854E-01 
;
_refine_ls_weighting_scheme calc
_refine_ls_wR_factor_all 0.0661
_refine_ls_wR_factor_gt 0.0558
_refine_ls_wR_factor_ref 0.0542
_reflns_limit_h_max 16
_reflns_limit_h_min -16
_reflns_limit_k_max 26
_reflns_limit_k_min 0
_reflns_limit_l_max 27
_reflns_limit_l_min 0
_reflns_number_gt 11556
_reflns_number_total 12749
_reflns_threshold_expression I>2.0\s(I)
_oxford_diffrn_Wilson_B_factor 0.00
_oxford_diffrn_Wilson_scale 0.00
_oxford_refine_ls_r_factor_ref 0.0471
_oxford_refine_ls_scale 0.11377(16)
_oxford_reflns_number_all 12749
_oxford_reflns_threshold_expression_ref I>3.0\s(I)
_oxford_structure_analysis_title 5613
_cod_data_source_file om9000082_si_001.cif
_cod_data_source_block 4
_cod_depositor_comments
;
The following automatic conversions were performed:

'_chemical_melting_point' value 'not measured' was changed to '?' -
the value is undefined or not given.

'_symmetry_cell_setting' value
'Orthorhombic' changed to 'orthorhombic' according to
/home/saulius/struct/CIF-dictionaries/cif_core.dic dictionary named
'cif_core.dic' version 2.4.2 from 2011-04-26.

Automatic conversion script
Id: cif_fix_values 1715 2011-07-08 13:25:40Z adriana 

The following automatic conversions were performed:

'_exptl_crystal_density_meas' value 'not measured' was changed to '?'
- the value is perceived as not measured.

Automatic conversion script
Id: cif_fix_values 3008 2015-01-20 13:52:24Z robertas 
;
_cod_original_sg_symbol_H-M 'P 21 21 21 '
_cod_original_formula_sum 'C58 H84 Cl1 Ir1 N4 O1'
_cod_database_code 4069074

loop_
_symmetry_equiv_pos_as_xyz
x,y,z
x+1/2,-y+1/2,-z
-x,y+1/2,-z+1/2
-x+1/2,-y,z+1/2

loop_
_atom_site_label
_atom_site_type_symbol
_atom_site_fract_x
_atom_site_fract_y
_atom_site_fract_z
_atom_site_U_iso_or_equiv
_atom_site_occupancy
_atom_site_adp_type
_atom_site_refinement_flags_posn
_atom_site_refinement_flags_adp
_atom_site_refinement_flags_occupancy
_atom_site_disorder_group
Ir1 Ir 0.240931(13) 0.518284(9) 0.307267(10) 0.0260 1.0000 Uani . U . .
Cl2 Cl 0.24292(16) 0.51508(10) 0.19680(11) 0.0340 0.543(4) Uani . U P 1
Cl3 Cl 0.2397(2) 0.52222(13) 0.41791(13) 0.0329 0.457(4) Uani . U P 2
C4 C 0.2154(4) 0.6169(3) 0.3003(3) 0.0288 1.0000 Uani . . . .
N5 N 0.1280(3) 0.6511(2) 0.3133(3) 0.0284 1.0000 Uani . . . .
C6 C 0.0286(4) 0.6271(3) 0.3356(3) 0.0300 1.0000 Uani . . . .
C7 C -0.0425(4) 0.6065(3) 0.2908(3) 0.0308 1.0000 Uani . . . .
C8 C -0.0177(5) 0.6037(3) 0.2209(3) 0.0360 1.0000 Uani . . . .
C9 C -0.0520(6) 0.5407(4) 0.1913(4) 0.0499 1.0000 Uani . . . .
C10 C -0.0598(7) 0.6635(4) 0.1868(4) 0.0501 1.0000 Uani . . . .
C11 C -0.1423(4) 0.5917(3) 0.3129(4) 0.0378 1.0000 Uani . . . .
C12 C -0.1669(5) 0.5976(3) 0.3759(3) 0.0423 1.0000 Uani . . . .
C13 C -0.0937(5) 0.6164(4) 0.4190(4) 0.0439 1.0000 Uani . . . .
C14 C 0.0087(5) 0.6321(3) 0.3999(3) 0.0370 1.0000 Uani . . . .
C15 C 0.0876(6) 0.6539(4) 0.4478(4) 0.0486 1.0000 Uani . . . .
C16 C 0.0853(8) 0.7278(5) 0.4567(5) 0.0703 1.0000 Uani . . . .
C17 C 0.0792(8) 0.6190(7) 0.5094(4) 0.0744 1.0000 Uani . . . .
C18 C 0.1361(4) 0.7169(3) 0.2955(3) 0.0358 1.0000 Uani . . . .
C19 C 0.2331(5) 0.7254(3) 0.2738(3) 0.0363 1.0000 Uani . . . .
N20 N 0.2817(3) 0.6642(2) 0.2773(2) 0.0275 1.0000 Uani . . . .
C21 C 0.3897(4) 0.6580(3) 0.2612(3) 0.0312 1.0000 Uani . . . .
C22 C 0.4616(4) 0.6533(3) 0.3097(4) 0.0333 1.0000 Uani . . . .
C23 C 0.5674(5) 0.6533(4) 0.2935(4) 0.0446 1.0000 Uani . . . .
C24 C 0.5965(5) 0.6586(3) 0.2309(4) 0.0407 1.0000 Uani . . . .
C25 C 0.5244(5) 0.6631(3) 0.1848(4) 0.0403 1.0000 Uani . . . .
C26 C 0.4180(4) 0.6635(3) 0.1976(4) 0.0346 1.0000 Uani . . . .
C27 C 0.3396(5) 0.6687(4) 0.1447(4) 0.0462 1.0000 Uani . . . .
C28 C 0.3408(8) 0.7396(5) 0.1178(5) 0.0707 1.0000 Uani . . . .
C29 C 0.3608(8) 0.6181(6) 0.0919(4) 0.0720 1.0000 Uani . . . .
C30 C 0.4289(5) 0.6524(4) 0.3783(3) 0.0399 1.0000 Uani . . . .
C31 C 0.4067(8) 0.7211(5) 0.4029(4) 0.0618 1.0000 Uani . . . .
C32 C 0.5032(7) 0.6168(5) 0.4211(4) 0.0547 1.0000 Uani . . . .
C33 C 0.2637(4) 0.4208(3) 0.3118(2) 0.0273 1.0000 Uani . . . .
N34 N 0.3521(3) 0.3873(2) 0.3313(2) 0.0270 1.0000 Uani . . . .
C35 C 0.4522(4) 0.4141(3) 0.3482(3) 0.0308 1.0000 Uani . . . .
C36 C 0.5195(4) 0.4310(3) 0.2995(3) 0.0347 1.0000 Uani . . . .
C37 C 0.4909(5) 0.4243(3) 0.2305(3) 0.0405 1.0000 Uani . . . .
C38 C 0.5202(6) 0.4852(5) 0.1929(4) 0.0591 1.0000 Uani . . . .
C39 C 0.5394(9) 0.3630(5) 0.2023(6) 0.0703 1.0000 Uani . . . .
C40 C 0.6194(4) 0.4504(4) 0.3167(4) 0.0446 1.0000 Uani . . . .
C41 C 0.6487(5) 0.4520(4) 0.3795(4) 0.0493 1.0000 Uani . . . .
C42 C 0.5801(5) 0.4361(3) 0.4259(4) 0.0435 1.0000 Uani . . . .
C43 C 0.4785(5) 0.4172(3) 0.4115(4) 0.0388 1.0000 Uani . . . .
C44 C 0.4044(6) 0.3989(4) 0.4638(3) 0.0430 1.0000 Uani . . . .
C45 C 0.4045(8) 0.4501(6) 0.5166(4) 0.0682 1.0000 Uani . . . .
C46 C 0.4289(8) 0.3308(5) 0.4904(5) 0.0645 1.0000 Uani . . . .
C47 C 0.3387(5) 0.3206(3) 0.3283(4) 0.0408 1.0000 Uani . . . .
C48 C 0.2431(5) 0.3090(2) 0.3080(3) 0.0424 1.0000 Uani . . . .
N49 N 0.1977(4) 0.3698(2) 0.2978(3) 0.0314 1.0000 Uani . . . .
C50 C 0.0919(4) 0.3758(3) 0.2760(3) 0.0297 1.0000 Uani . . . .
C51 C 0.0715(5) 0.3686(3) 0.2118(3) 0.0351 1.0000 Uani . . . .
C52 C -0.0321(5) 0.3709(3) 0.1932(5) 0.0380 1.0000 Uani . . . .
C53 C -0.1098(5) 0.3797(3) 0.2362(4) 0.0411 1.0000 Uani . . . .
C54 C -0.0886(5) 0.3852(3) 0.2994(4) 0.0396 1.0000 Uani . . . .
C55 C 0.0143(5) 0.3837(3) 0.3212(3) 0.0350 1.0000 Uani . . . .
C56 C 0.0357(6) 0.3873(3) 0.3912(4) 0.0413 1.0000 Uani . . . .
C57 C -0.0231(6) 0.4409(4) 0.4243(4) 0.0531 1.0000 Uani . . . .
C58 C 0.0148(9) 0.3205(4) 0.4225(5) 0.0689 1.0000 Uani . . . .
C59 C 0.1569(5) 0.3587(4) 0.1634(3) 0.0434 1.0000 Uani . . . .
C60 C 0.1710(8) 0.2858(5) 0.1484(5) 0.0682 1.0000 Uani . . . .
C61 C 0.1384(8) 0.3981(7) 0.1043(4) 0.0726 1.0000 Uani . . . .
O62 O 0.7347(5) 0.4617(3) 0.5484(2) 0.0568 1.0000 Uani . . . .
C63 C 0.7972(7) 0.4120(6) 0.5721(5) 0.0660 1.0000 Uani . . . .
C64 C 0.7632(8) 0.3479(5) 0.5449(5) 0.0749 1.0000 Uani . . . .
C65 C 0.7610(7) 0.5250(5) 0.5710(4) 0.0634 1.0000 Uani . . . .
C66 C 0.6913(8) 0.5749(6) 0.5447(5) 0.0717 1.0000 Uani . . . .
H81 H 0.0581 0.6047 0.2182 0.0430 1.0000 Uiso R . . .
H92 H -0.0236 0.5377 0.1495 0.0740 1.0000 Uiso R . . .
H93 H -0.1265 0.5396 0.1892 0.0739 1.0000 Uiso R . . .
H91 H -0.0280 0.5045 0.2160 0.0741 1.0000 Uiso R . . .
H102 H -0.0384 0.6613 0.1435 0.0730 1.0000 Uiso R . . .
H101 H -0.1345 0.6633 0.1893 0.0731 1.0000 Uiso R . . .
H103 H -0.0323 0.7029 0.2056 0.0730 1.0000 Uiso R . . .
H111 H -0.1928 0.5775 0.2849 0.0460 1.0000 Uiso R . . .
H121 H -0.2340 0.5884 0.3894 0.0522 1.0000 Uiso R . . .
H131 H -0.1118 0.6189 0.4613 0.0510 1.0000 Uiso R . . .
H151 H 0.1560 0.6433 0.4305 0.0570 1.0000 Uiso R . . .
H162 H 0.1328 0.7402 0.4894 0.1079 1.0000 Uiso R . . .
H161 H 0.0163 0.7408 0.4681 0.1080 1.0000 Uiso R . . .
H163 H 0.1043 0.7489 0.4179 0.1080 1.0000 Uiso R . . .
H172 H 0.1352 0.6323 0.5358 0.1118 1.0000 Uiso R . . .
H173 H 0.0824 0.5725 0.5028 0.1119 1.0000 Uiso R . . .
H171 H 0.0146 0.6303 0.5289 0.1119 1.0000 Uiso R . . .
H181 H 0.0846 0.7487 0.2987 0.0421 1.0000 Uiso R . . .
H191 H 0.2627 0.7642 0.2592 0.0451 1.0000 Uiso R . . .
H231 H 0.6174 0.6508 0.3246 0.0551 1.0000 Uiso R . . .
H241 H 0.6666 0.6589 0.2205 0.0499 1.0000 Uiso R . . .
H251 H 0.5462 0.6656 0.1431 0.0481 1.0000 Uiso R . . .
H271 H 0.2704 0.6600 0.1623 0.0551 1.0000 Uiso R . . .
H282 H 0.2891 0.7444 0.0853 0.1079 1.0000 Uiso R . . .
H281 H 0.4080 0.7486 0.0999 0.1080 1.0000 Uiso R . . .
H283 H 0.3269 0.7703 0.1511 0.1080 1.0000 Uiso R . . .
H291 H 0.3158 0.6266 0.0554 0.1099 1.0000 Uiso R . . .
H293 H 0.3469 0.5740 0.1083 0.1100 1.0000 Uiso R . . .
H292 H 0.4332 0.6208 0.0786 0.1101 1.0000 Uiso R . . .
H301 H 0.3628 0.6285 0.3801 0.0500 1.0000 Uiso R . . .
H313 H 0.3836 0.7180 0.4465 0.0910 1.0000 Uiso R . . .
H311 H 0.3518 0.7409 0.3774 0.0911 1.0000 Uiso R . . .
H312 H 0.4697 0.7472 0.4004 0.0910 1.0000 Uiso R . . .
H321 H 0.4675 0.6054 0.4598 0.0860 1.0000 Uiso R . . .
H323 H 0.5289 0.5771 0.4005 0.0860 1.0000 Uiso R . . .
H322 H 0.5614 0.6459 0.4305 0.0859 1.0000 Uiso R . . .
H371 H 0.4157 0.4191 0.2284 0.0480 1.0000 Uiso R . . .
H383 H 0.4996 0.4790 0.1496 0.0879 1.0000 Uiso R . . .
H382 H 0.5939 0.4917 0.1949 0.0880 1.0000 Uiso R . . .
H381 H 0.4858 0.5229 0.2099 0.0879 1.0000 Uiso R . . .
H391 H 0.5169 0.3593 0.1590 0.1010 1.0000 Uiso R . . .
H392 H 0.5173 0.3246 0.2252 0.1010 1.0000 Uiso R . . .
H393 H 0.6143 0.3662 0.2034 0.1011 1.0000 Uiso R . . .
H401 H 0.6674 0.4623 0.2860 0.0530 1.0000 Uiso R . . .
H411 H 0.7160 0.4641 0.3902 0.0600 1.0000 Uiso R . . .
H421 H 0.6010 0.4380 0.4680 0.0541 1.0000 Uiso R . . .
H441 H 0.3348 0.3969 0.4459 0.0520 1.0000 Uiso R . . .
H451 H 0.3452 0.4412 0.5451 0.1059 1.0000 Uiso R . . .
H452 H 0.3987 0.4946 0.4976 0.1061 1.0000 Uiso R . . .
H453 H 0.4708 0.4461 0.5398 0.1060 1.0000 Uiso R . . .
H463 H 0.3764 0.3183 0.5205 0.1020 1.0000 Uiso R . . .
H462 H 0.4309 0.2997 0.4563 0.1019 1.0000 Uiso R . . .
H461 H 0.4955 0.3319 0.5106 0.1020 1.0000 Uiso R . . .
H471 H 0.3877 0.2892 0.3389 0.0492 1.0000 Uiso R . . .
H481 H 0.2113 0.2685 0.3013 0.0520 1.0000 Uiso R . . .
H521 H -0.0488 0.3666 0.1510 0.0479 1.0000 Uiso R . . .
H531 H -0.1784 0.3822 0.2221 0.0491 1.0000 Uiso R . . .
H541 H -0.1428 0.3898 0.3281 0.0489 1.0000 Uiso R . . .
H561 H 0.1093 0.3969 0.3967 0.0501 1.0000 Uiso R . . .
H571 H 0.0016 0.4448 0.4665 0.0799 1.0000 Uiso R . . .
H573 H -0.0956 0.4301 0.4250 0.0799 1.0000 Uiso R . . .
H572 H -0.0117 0.4817 0.4024 0.0799 1.0000 Uiso R . . .
H582 H 0.0256 0.3243 0.4671 0.1050 1.0000 Uiso R . . .
H581 H -0.0560 0.3070 0.4146 0.1050 1.0000 Uiso R . . .
H583 H 0.0619 0.2883 0.4055 0.1049 1.0000 Uiso R . . .
H591 H 0.2221 0.3741 0.1813 0.0530 1.0000 Uiso R . . .
H602 H 0.2186 0.2805 0.1140 0.1040 1.0000 Uiso R . . .
H603 H 0.1049 0.2671 0.1374 0.1041 1.0000 Uiso R . . .
H601 H 0.1977 0.2640 0.1850 0.1040 1.0000 Uiso R . . .
H611 H 0.1879 0.3843 0.0725 0.1108 1.0000 Uiso R . . .
H612 H 0.0689 0.3900 0.0894 0.1110 1.0000 Uiso R . . .
H613 H 0.1481 0.4444 0.1129 0.1110 1.0000 Uiso R . . .
H631 H 0.8690 0.4207 0.5605 0.0800 1.0000 Uiso R . . .
H632 H 0.7908 0.4102 0.6177 0.0799 1.0000 Uiso R . . .
H641 H 0.7967 0.3122 0.5667 0.1130 1.0000 Uiso R . . .
H642 H 0.7828 0.3466 0.5010 0.1131 1.0000 Uiso R . . .
H643 H 0.6887 0.3433 0.5482 0.1130 1.0000 Uiso R . . .
H651 H 0.8317 0.5348 0.5583 0.0760 1.0000 Uiso R . . .
H652 H 0.7565 0.5260 0.6166 0.0759 1.0000 Uiso R . . .
H661 H 0.7160 0.6178 0.5567 0.1079 1.0000 Uiso R . . .
H662 H 0.6909 0.5714 0.4995 0.1080 1.0000 Uiso R . . .
H663 H 0.6219 0.5684 0.5611 0.1080 1.0000 Uiso R . . .
H11 H 0.2967 0.5209 0.3913 0.0500 0.543(4) Uiso R . P 1
H12 H 0.1835 0.5175 0.3910 0.0500 0.543(4) Uiso R . P 1
H13 H 0.2957 0.5184 0.2238 0.0500 0.457(4) Uiso R . P 2
H14 H 0.1865 0.5142 0.2240 0.0500 0.457(4) Uiso R . P 2

loop_
_atom_site_aniso_label
_atom_site_aniso_U_11
_atom_site_aniso_U_22
_atom_site_aniso_U_33
_atom_site_aniso_U_23
_atom_site_aniso_U_13
_atom_site_aniso_U_12
Ir1 0.02140(9) 0.02035(9) 0.03639(10) 0.00132(8) 0.00057(7) -0.00001(8)
Cl2 0.0379(8) 0.0274(7) 0.0366(2) 0.0011(7) 0.0067(8) 0.0023(8)
Cl3 0.0375(8) 0.0246(8) 0.0367(2) -0.0015(7) -0.0027(7) 0.0018(9)
C4 0.020(2) 0.033(3) 0.033(3) 0.005(2) 0.001(2) 0.0009(19)
N5 0.025(2) 0.022(2) 0.038(3) -0.001(2) 0.005(2) 0.0018(16)
C6 0.019(2) 0.029(3) 0.043(3) 0.003(2) 0.004(2) 0.002(2)
C7 0.030(3) 0.021(2) 0.041(3) 0.004(2) 0.001(2) -0.001(2)
C8 0.031(3) 0.032(3) 0.045(4) -0.002(3) -0.001(2) 0.006(2)
C9 0.057(4) 0.041(4) 0.052(4) -0.007(4) -0.008(4) 0.001(3)
C10 0.065(4) 0.043(4) 0.043(4) 0.010(4) 0.000(4) 0.012(3)
C11 0.028(2) 0.038(3) 0.047(4) 0.004(3) -0.004(3) -0.002(2)
C12 0.030(3) 0.042(3) 0.055(4) 0.006(3) 0.009(3) -0.002(2)
C13 0.034(3) 0.056(4) 0.041(4) 0.006(3) 0.008(3) 0.007(3)
C14 0.033(3) 0.034(3) 0.044(4) 0.004(3) 0.004(3) 0.005(2)
C15 0.040(4) 0.063(5) 0.043(4) -0.014(4) -0.001(3) -0.001(3)
C16 0.069(6) 0.083(6) 0.059(5) -0.021(5) -0.009(4) -0.007(5)
C17 0.070(6) 0.107(9) 0.047(5) 0.008(5) -0.017(4) -0.003(6)
C18 0.027(2) 0.023(3) 0.057(4) 0.000(3) 0.005(2) 0.005(2)
C19 0.031(3) 0.025(2) 0.052(3) 0.001(2) 0.005(3) -0.001(2)
N20 0.023(2) 0.022(2) 0.038(2) 0.0060(18) 0.0039(17) -0.0026(16)
C21 0.018(2) 0.025(3) 0.050(4) 0.002(2) 0.003(2) -0.0016(19)
C22 0.028(2) 0.027(3) 0.045(3) -0.001(3) -0.006(3) -0.0012(19)
C23 0.028(3) 0.046(4) 0.060(5) 0.006(3) -0.006(3) -0.003(2)
C24 0.024(3) 0.041(3) 0.057(4) 0.002(3) 0.007(3) -0.006(2)
C25 0.033(3) 0.036(3) 0.051(5) 0.002(3) 0.015(3) -0.006(2)
C26 0.025(2) 0.033(3) 0.046(4) 0.004(3) -0.001(3) -0.0036(19)
C27 0.036(3) 0.056(4) 0.047(4) 0.010(3) -0.001(3) -0.002(3)
C28 0.076(6) 0.068(6) 0.068(6) 0.034(5) -0.012(5) 0.004(5)
C29 0.065(5) 0.103(8) 0.048(5) -0.013(5) -0.010(4) 0.008(5)
C30 0.039(3) 0.040(3) 0.041(4) 0.000(3) 0.001(3) -0.005(3)
C31 0.082(6) 0.061(5) 0.042(4) -0.014(4) -0.004(4) 0.013(4)
C32 0.059(5) 0.062(5) 0.043(4) 0.010(4) -0.011(4) -0.003(4)
C33 0.027(2) 0.034(2) 0.020(2) -0.0038(19) -0.001(2) -0.011(2)
N34 0.021(2) 0.019(2) 0.041(3) 0.0022(18) -0.0049(17) 0.0021(16)
C35 0.023(2) 0.028(3) 0.041(3) -0.002(3) -0.005(2) 0.000(2)
C36 0.031(3) 0.029(3) 0.045(3) -0.001(3) -0.002(2) 0.005(2)
C37 0.039(3) 0.034(3) 0.048(4) -0.002(3) 0.009(3) 0.006(3)
C38 0.056(4) 0.059(5) 0.063(5) 0.016(5) 0.016(4) 0.002(4)
C39 0.084(6) 0.059(6) 0.068(7) -0.016(5) -0.005(5) 0.032(5)
C40 0.024(3) 0.045(3) 0.065(5) -0.004(3) 0.004(3) -0.004(2)
C41 0.026(3) 0.046(4) 0.076(5) -0.008(4) -0.015(3) -0.003(3)
C42 0.036(3) 0.044(4) 0.051(4) -0.004(3) -0.014(3) -0.003(3)
C43 0.033(3) 0.026(3) 0.057(4) -0.001(3) -0.006(3) 0.000(2)
C44 0.050(4) 0.044(4) 0.035(3) 0.003(3) -0.004(3) -0.008(3)
C45 0.087(6) 0.076(6) 0.042(4) -0.011(4) 0.006(4) -0.023(5)
C46 0.067(5) 0.054(5) 0.072(6) 0.021(4) -0.005(4) 0.002(4)
C47 0.037(3) 0.024(3) 0.061(4) 0.002(3) -0.013(3) 0.000(2)
C48 0.037(3) 0.019(2) 0.072(4) -0.002(3) -0.013(4) -0.001(2)
N49 0.027(2) 0.026(2) 0.042(3) -0.002(2) -0.005(2) -0.0009(17)
C50 0.021(2) 0.026(3) 0.042(3) 0.009(2) -0.002(2) -0.0012(19)
C51 0.032(3) 0.025(3) 0.048(4) 0.003(2) -0.003(2) -0.002(2)
C52 0.041(3) 0.025(3) 0.048(4) 0.004(3) -0.011(3) -0.008(2)
C53 0.028(3) 0.029(3) 0.067(5) -0.004(3) -0.006(3) -0.004(2)
C54 0.028(3) 0.030(3) 0.061(4) 0.004(3) 0.000(3) -0.002(2)
C55 0.037(3) 0.026(3) 0.043(4) 0.004(2) 0.002(2) -0.003(2)
C56 0.039(3) 0.033(3) 0.052(4) 0.009(3) 0.001(3) -0.002(3)
C57 0.056(4) 0.054(4) 0.050(4) -0.006(4) 0.001(3) 0.003(4)
C58 0.106(8) 0.044(4) 0.056(5) 0.011(4) 0.006(5) -0.005(4)
C59 0.036(3) 0.050(4) 0.045(4) -0.001(3) -0.001(3) 0.004(3)
C60 0.062(5) 0.059(5) 0.084(7) -0.023(5) 0.010(5) 0.007(4)
C61 0.064(5) 0.110(9) 0.044(5) 0.019(5) 0.007(4) 0.014(6)
O62 0.045(3) 0.083(4) 0.042(2) -0.002(2) -0.009(2) 0.006(3)
C63 0.043(4) 0.095(7) 0.059(5) 0.014(5) -0.012(4) 0.001(4)
C64 0.059(5) 0.093(7) 0.072(5) -0.001(5) -0.006(5) 0.018(5)
C65 0.054(4) 0.079(5) 0.058(4) 0.013(4) -0.012(4) -0.008(5)
C66 0.061(5) 0.094(7) 0.059(5) -0.003(5) 0.007(4) 0.009(5)

loop_
_atom_type_symbol
_atom_type_scat_dispersion_real
_atom_type_scat_dispersion_imag
_atom_type_scat_Cromer_Mann_a1
_atom_type_scat_Cromer_Mann_b1
_atom_type_scat_Cromer_Mann_a2
_atom_type_scat_Cromer_Mann_b2
_atom_type_scat_Cromer_Mann_a3
_atom_type_scat_Cromer_Mann_b3
_atom_type_scat_Cromer_Mann_a4
_atom_type_scat_Cromer_Mann_b4
_atom_type_scat_Cromer_Mann_c
_atom_type_scat_source
C 0.0033 0.0016 2.3100 20.8439 1.0200 10.2075 1.5886 0.5687 0.8650 51.6512 0.2156 'International Tables Vol C 4.2.6.8 and 6.1.1.4'
H 0.0000 0.0000 0.4930 10.5109 0.3229 26.1257 0.1402 3.1424 0.0408 57.7998 0.0030 'International Tables Vol C 4.2.6.8 and 6.1.1.4'
Cl 0.1484 0.1585 11.4604 0.0104 7.1964 1.1662 6.2556 18.5194 1.6455 47.7784 -9.5574 'International Tables Vol C 4.2.6.8 and 6.1.1.4'
Ir -1.4442 7.9887 27.3049 1.5928 16.7296 8.8655 15.6115 0.4179 5.8338 45.0011 11.4722 'International Tables Vol C 4.2.6.8 and 6.1.1.4'
N 0.0061 0.0033 12.2126 0.0057 3.1322 9.8933 2.0125 28.9975 1.1663 0.5826 -11.5290 'International Tables Vol C 4.2.6.8 and 6.1.1.4'
O 0.0106 0.0060 3.0485 13.2771 2.2868 5.7011 1.5463 0.3239 0.8670 32.9089 0.2508 'International Tables Vol C 4.2.6.8 and 6.1.1.4'

loop_
_geom_angle_atom_site_label_1
_geom_angle_atom_site_label_2
_geom_angle_atom_site_label_3
_geom_angle
_geom_angle_publ_flag
Cl2 Ir1 C4 87.50(18) yes
Cl2 Ir1 C33 91.05(15) yes
C4 Ir1 C33 178.3(2) yes
Cl2 Ir1 H11 157.5 no
C4 Ir1 H11 95.8 no
C33 Ir1 H11 85.9 no
Cl2 Ir1 H12 158.0 no
C4 Ir1 H12 90.8 no
C33 Ir1 H12 90.2 no
H11 Ir1 H12 44.5 no
Ir1 C4 N5 128.8(4) yes
Ir1 C4 N20 127.9(4) yes
N5 C4 N20 103.1(5) yes
C4 N5 C6 128.8(5) yes
C4 N5 C18 112.2(5) yes
C6 N5 C18 118.6(4) yes
N5 C6 C7 117.5(6) yes
N5 C6 C14 117.2(6) yes
C7 C6 C14 125.0(6) yes
C6 C7 C8 122.9(5) yes
C6 C7 C11 116.2(6) yes
C8 C7 C11 120.8(6) yes
C7 C8 C9 112.4(6) yes
C7 C8 C10 111.1(6) yes
C9 C8 C10 112.6(6) yes
C7 C8 H81 105.4 no
C9 C8 H81 106.7 no
C10 C8 H81 108.2 no
C8 C9 H92 109.2 no
C8 C9 H93 109.5 no
H92 C9 H93 109.6 no
C8 C9 H91 109.6 no
H92 C9 H91 109.6 no
H93 C9 H91 109.3 no
C8 C10 H102 108.4 no
C8 C10 H101 109.0 no
H102 C10 H101 109.9 no
C8 C10 H103 109.8 no
H102 C10 H103 109.3 no
H101 C10 H103 110.4 no
C7 C11 C12 121.1(6) yes
C7 C11 H111 119.7 no
C12 C11 H111 119.2 no
C11 C12 C13 120.9(6) yes
C11 C12 H121 119.7 no
C13 C12 H121 119.4 no
C12 C13 C14 120.9(7) yes
C12 C13 H131 119.2 no
C14 C13 H131 119.9 no
C13 C14 C6 115.8(6) yes
C13 C14 C15 120.1(7) yes
C6 C14 C15 124.1(6) yes
C14 C15 C16 111.4(7) yes
C14 C15 C17 113.8(7) yes
C16 C15 C17 111.2(8) yes
C14 C15 H151 106.9 no
C16 C15 H151 106.4 no
C17 C15 H151 106.8 no
C15 C16 H162 109.9 no
C15 C16 H161 108.8 no
H162 C16 H161 109.6 no
C15 C16 H163 109.3 no
H162 C16 H163 110.0 no
H161 C16 H163 109.3 no
C15 C17 H172 109.0 no
C15 C17 H173 109.7 no
H172 C17 H173 109.6 no
C15 C17 H171 109.2 no
H172 C17 H171 109.5 no
H173 C17 H171 109.8 no
N5 C18 C19 106.7(5) yes
N5 C18 H181 126.6 no
C19 C18 H181 126.7 no
C18 C19 N20 106.4(5) yes
C18 C19 H191 127.3 no
N20 C19 H191 126.3 no
C19 N20 C4 111.5(5) yes
C19 N20 C21 120.0(5) yes
C4 N20 C21 128.5(5) yes
N20 C21 C22 118.3(6) yes
N20 C21 C26 118.3(5) yes
C22 C21 C26 123.1(5) yes
C21 C22 C23 117.8(7) yes
C21 C22 C30 121.9(5) yes
C23 C22 C30 120.2(6) yes
C22 C23 C24 119.8(6) yes
C22 C23 H231 120.1 no
C24 C23 H231 120.2 no
C23 C24 C25 121.0(6) yes
C23 C24 H241 119.4 no
C25 C24 H241 119.6 no
C24 C25 C26 122.1(7) yes
C24 C25 H251 119.1 no
C26 C25 H251 118.8 no
C21 C26 C25 116.3(6) yes
C21 C26 C27 123.1(5) yes
C25 C26 C27 120.6(7) yes
C26 C27 C28 109.4(7) yes
C26 C27 C29 112.0(7) yes
C28 C27 C29 110.5(8) yes
C26 C27 H271 108.1 no
C28 C27 H271 108.4 no
C29 C27 H271 108.4 no
C27 C28 H282 110.6 no
C27 C28 H281 109.3 no
H282 C28 H281 108.7 no
C27 C28 H283 109.4 no
H282 C28 H283 109.4 no
H281 C28 H283 109.5 no
C27 C29 H291 110.6 no
C27 C29 H293 108.6 no
H291 C29 H293 109.5 no
C27 C29 H292 109.9 no
H291 C29 H292 109.1 no
H293 C29 H292 109.1 no
C22 C30 C31 111.9(6) yes
C22 C30 C32 114.2(6) yes
C31 C30 C32 110.8(7) yes
C22 C30 H301 106.5 no
C31 C30 H301 106.3 no
C32 C30 H301 106.7 no
C30 C31 H313 109.0 no
C30 C31 H311 108.9 no
H313 C31 H311 109.4 no
C30 C31 H312 109.1 no
H313 C31 H312 109.9 no
H311 C31 H312 110.3 no
C30 C32 H321 109.0 no
C30 C32 H323 110.1 no
H321 C32 H323 110.2 no
C30 C32 H322 108.5 no
H321 C32 H322 109.6 no
H323 C32 H322 109.5 no
Ir1 C33 N34 128.2(4) yes
Ir1 C33 N49 130.3(4) yes
N34 C33 N49 101.5(4) yes
C33 N34 C35 128.2(5) yes
C33 N34 C47 111.7(5) yes
C35 N34 C47 119.9(5) yes
N34 C35 C36 117.5(5) yes
N34 C35 C43 118.4(5) yes
C36 C35 C43 123.9(5) yes
C35 C36 C37 123.0(5) yes
C35 C36 C40 116.6(6) yes
C37 C36 C40 120.2(6) yes
C36 C37 C38 111.9(6) yes
C36 C37 C39 110.8(7) yes
C38 C37 C39 111.1(7) yes
C36 C37 H371 107.1 no
C38 C37 H371 108.1 no
C39 C37 H371 107.5 no
C37 C38 H383 109.0 no
C37 C38 H382 109.5 no
H383 C38 H382 109.5 no
C37 C38 H381 109.9 no
H383 C38 H381 109.7 no
H382 C38 H381 109.3 no
C37 C39 H391 108.3 no
C37 C39 H392 110.3 no
H391 C39 H392 109.2 no
C37 C39 H393 110.1 no
H391 C39 H393 109.1 no
H392 C39 H393 109.8 no
C36 C40 C41 120.7(7) yes
C36 C40 H401 120.1 no
C41 C40 H401 119.2 no
C40 C41 C42 121.0(6) yes
C40 C41 H411 119.8 no
C42 C41 H411 119.3 no
C41 C42 C43 120.8(7) yes
C41 C42 H421 119.8 no
C43 C42 H421 119.4 no
C42 C43 C35 117.0(7) yes
C42 C43 C44 119.8(7) yes
C35 C43 C44 123.2(6) yes
C43 C44 C45 111.7(6) yes
C43 C44 C46 111.4(7) yes
C45 C44 C46 110.3(7) yes
C43 C44 H441 107.7 no
C45 C44 H441 108.3 no
C46 C44 H441 107.3 no
C44 C45 H451 108.8 no
C44 C45 H452 108.9 no
H451 C45 H452 110.9 no
C44 C45 H453 108.2 no
H451 C45 H453 110.2 no
H452 C45 H453 109.9 no
C44 C46 H463 109.8 no
C44 C46 H462 109.0 no
H463 C46 H462 110.0 no
C44 C46 H461 109.2 no
H463 C46 H461 109.5 no
H462 C46 H461 109.2 no
N34 C47 C48 108.0(5) yes
N34 C47 H471 126.0 no
C48 C47 H471 126.0 no
C47 C48 N49 106.4(5) yes
C47 C48 H481 128.0 no
N49 C48 H481 125.6 no
C48 N49 C33 112.4(5) yes
C48 N49 C50 121.6(5) yes
C33 N49 C50 126.1(5) yes
N49 C50 C51 118.7(5) yes
N49 C50 C55 117.7(6) yes
C51 C50 C55 123.4(6) yes
C50 C51 C52 117.0(7) yes
C50 C51 C59 122.6(6) yes
C52 C51 C59 120.4(7) yes
C51 C52 C53 121.1(9) yes
C51 C52 H521 119.6 no
C53 C52 H521 119.3 no
C52 C53 C54 121.2(6) yes
C52 C53 H531 119.1 no
C54 C53 H531 119.7 no
C53 C54 C55 120.5(6) yes
C53 C54 H541 119.9 no
C55 C54 H541 119.6 no
C54 C55 C50 116.8(6) yes
C54 C55 C56 119.6(6) yes
C50 C55 C56 123.5(6) yes
C55 C56 C57 113.7(6) yes
C55 C56 C58 110.4(7) yes
C57 C56 C58 110.7(7) yes
C55 C56 H561 107.7 no
C57 C56 H561 106.7 no
C58 C56 H561 107.3 no
C56 C57 H571 109.4 no
C56 C57 H573 109.3 no
H571 C57 H573 109.1 no
C56 C57 H572 108.9 no
H571 C57 H572 109.4 no
H573 C57 H572 110.7 no
C56 C58 H582 109.2 no
C56 C58 H581 110.0 no
H582 C58 H581 109.2 no
C56 C58 H583 109.3 no
H582 C58 H583 109.4 no
H581 C58 H583 109.7 no
C51 C59 C60 110.9(6) yes
C51 C59 C61 112.2(6) yes
C60 C59 C61 111.2(8) yes
C51 C59 H591 108.5 no
C60 C59 H591 107.0 no
C61 C59 H591 106.8 no
C59 C60 H602 110.1 no
C59 C60 H603 109.3 no
H602 C60 H603 109.7 no
C59 C60 H601 108.8 no
H602 C60 H601 109.6 no
H603 C60 H601 109.4 no
C59 C61 H611 108.7 no
C59 C61 H612 109.2 no
H611 C61 H612 109.4 no
C59 C61 H613 109.9 no
H611 C61 H613 109.1 no
H612 C61 H613 110.4 no
C63 O62 C65 113.7(6) yes
O62 C63 C64 109.1(7) yes
O62 C63 H631 109.1 no
C64 C63 H631 109.9 no
O62 C63 H632 109.9 no
C64 C63 H632 109.0 no
H631 C63 H632 109.8 no
C63 C64 H641 110.0 no
C63 C64 H642 108.6 no
H641 C64 H642 109.1 no
C63 C64 H643 110.4 no
H641 C64 H643 109.6 no
H642 C64 H643 109.0 no
O62 C65 C66 110.8(7) yes
O62 C65 H651 108.5 no
C66 C65 H651 109.1 no
O62 C65 H652 110.0 no
C66 C65 H652 109.2 no
H651 C65 H652 109.2 no
C65 C66 H661 109.0 no
C65 C66 H662 109.3 no
H661 C66 H662 109.4 no
C65 C66 H663 109.4 no
H661 C66 H663 109.6 no
H662 C66 H663 110.1 no
Ir1 H11 H12 67.8 no
Ir1 H12 H11 67.7 no
Ir1 H13 H14 68.2 no
Ir1 H14 H13 68.4 no

loop_
_geom_bond_atom_site_label_1
_geom_bond_atom_site_label_2
_geom_bond_distance
_geom_bond_publ_flag
Ir1 Cl2 2.351(2) yes
Ir1 C4 2.044(6) yes
Ir1 C33 2.012(5) yes
Ir1 H11 1.928 no
Ir1 H12 1.929 no
C4 N5 1.355(7) yes
C4 N20 1.379(7) yes
N5 C6 1.452(7) yes
N5 C18 1.397(7) yes
C6 C7 1.387(8) yes
C6 C14 1.396(10) yes
C7 C8 1.523(9) yes
C7 C11 1.403(8) yes
C8 C9 1.498(10) yes
C8 C10 1.521(10) yes
C8 H81 0.979 no
C9 H92 0.964 no
C9 H93 0.962 no
C9 H91 0.958 no
C10 H102 0.962 no
C10 H101 0.965 no
C10 H103 0.966 no
C11 C12 1.383(10) yes
C11 H111 0.929 no
C12 C13 1.371(10) yes
C12 H121 0.930 no
C13 C14 1.418(9) yes
C13 H131 0.931 no
C14 C15 1.506(10) yes
C15 C16 1.521(13) yes
C15 C17 1.496(13) yes
C15 H151 0.979 no
C16 H162 0.960 no
C16 H161 0.959 no
C16 H163 0.962 no
C17 H172 0.954 no
C17 H173 0.961 no
C17 H171 0.958 no
C18 C19 1.345(8) yes
C18 H181 0.931 no
C19 N20 1.400(7) yes
C19 H191 0.931 no
N20 C21 1.440(7) yes
C21 C22 1.390(9) yes
C21 C26 1.406(10) yes
C22 C23 1.407(8) yes
C22 C30 1.519(10) yes
C23 C24 1.388(11) yes
C23 H231 0.925 no
C24 C25 1.356(11) yes
C24 H241 0.930 no
C25 C26 1.399(8) yes
C25 H251 0.932 no
C26 C27 1.516(9) yes
C27 C28 1.556(12) yes
C27 C29 1.550(13) yes
C27 H271 0.983 no
C28 H282 0.965 no
C28 H281 0.964 no
C28 H283 0.963 no
C29 H291 0.983 no
C29 H293 0.982 no
C29 H292 0.977 no
C30 C31 1.522(11) yes
C30 C32 1.509(10) yes
C30 H301 0.983 no
C31 H313 0.977 no
C31 H311 0.980 no
C31 H312 0.974 no
C32 H321 0.972 no
C32 H323 0.978 no
C32 H322 0.978 no
C33 N34 1.393(7) yes
C33 N49 1.377(7) yes
N34 C35 1.447(7) yes
N34 C47 1.372(8) yes
C35 C36 1.396(9) yes
C35 C43 1.389(10) yes
C36 C37 1.518(10) yes
C36 C40 1.397(8) yes
C37 C38 1.525(11) yes
C37 C39 1.523(11) yes
C37 H371 0.977 no
C38 H383 0.967 no
C38 H382 0.961 no
C38 H381 0.959 no
C39 H391 0.969 no
C39 H392 0.964 no
C39 H393 0.967 no
C40 C41 1.388(11) yes
C40 H401 0.933 no
C41 C42 1.365(11) yes
C41 H411 0.930 no
C42 C43 1.401(9) yes
C42 H421 0.934 no
C43 C44 1.513(10) yes
C44 C45 1.533(11) yes
C44 C46 1.532(11) yes
C44 H441 0.975 no
C45 H451 0.992 no
C45 H452 0.997 no
C45 H453 0.991 no
C46 H463 0.968 no
C46 H462 0.965 no
C46 H461 0.960 no
C47 C48 1.328(9) yes
C47 H471 0.927 no
C48 N49 1.388(7) yes
C48 H481 0.933 no
N49 C50 1.446(7) yes
C50 C51 1.398(9) yes
C50 C55 1.397(9) yes
C51 C52 1.395(9) yes
C51 C59 1.521(10) yes
C52 C53 1.369(12) yes
C52 H521 0.927 no
C53 C54 1.378(11) yes
C53 H531 0.935 no
C54 C55 1.406(8) yes
C54 H541 0.933 no
C55 C56 1.516(10) yes
C56 C57 1.506(11) yes
C56 C58 1.539(11) yes
C56 H561 0.976 no
C57 H571 0.956 no
C57 H573 0.961 no
C57 H572 0.964 no
C58 H582 0.962 no
C58 H581 0.968 no
C58 H583 0.965 no
C59 C60 1.532(12) yes
C59 C61 1.512(12) yes
C59 H591 0.975 no
C60 H602 0.961 no
C60 H603 0.961 no
C60 H601 0.960 no
C61 H611 0.971 no
C61 H612 0.965 no
C61 H613 0.970 no
O62 C63 1.391(11) yes
O62 C65 1.420(11) yes
C63 C64 1.495(15) yes
C63 H631 0.974 no
C63 H632 0.973 no
C64 H641 0.965 no
C64 H642 0.969 no
C64 H643 0.968 no
C65 C66 1.469(13) yes
C65 H651 0.971 no
C65 H652 0.971 no
C66 H661 0.966 no
C66 H662 0.966 no
C66 H663 0.969 no
H11 H12 1.462 no
H13 H14 1.411 no

loop_
_geom_hbond_atom_site_label_D
_geom_hbond_atom_site_label_H
_geom_hbond_atom_site_label_A
_geom_hbond_site_symmetry_A
_geom_hbond_angle_DHA
_geom_hbond_distance_DH
_geom_hbond_distance_HA
_geom_hbond_distance_DA
_geom_hbond_publ_flag
C18 H181 C52 3_555 150 0.93 2.59 3.425(11) yes
C30 H301 C4 . 132 0.98 2.56 3.296(11) yes
C42 H421 O62 . 150 0.93 2.48 3.321(11) yes
